data_4335703
loop_
_publ_author_name
'Irene Prat'
'Anna Company'
'Teresa Corona'
'Teodor Parella'
'Xavi Ribas'
'Miquel Costas'

_publ_section_title
;
 Assessing the Impact of Electronic and Steric Tuning of the Ligand in the
 Spin State and Catalytic Oxidation Ability of the FeII(Pytacn) Family of
 Complexes
;
_journal_name_full 'Inorganic Chemistry'
_journal_page_first 9229
_journal_page_last 9244
_journal_paper_doi 10.1021/ic4004033
_journal_volume 52
_journal_year 2013
_chemical_formula_moiety 'C19 H28 F6 Fe N4 O8 S2'
_chemical_formula_sum 'C19 H28 F6 Fe N4 O8 S2'
_chemical_formula_weight 674.42
_chemical_name_systematic
; 
 ? 
;
_space_group_IT_number 9
_symmetry_cell_setting monoclinic
_symmetry_space_group_name_Hall 'C -2yc'
_symmetry_space_group_name_H-M 'C 1 c 1'
_atom_sites_solution_hydrogens geom
_atom_sites_solution_primary direct
_atom_sites_solution_secondary difmap
_audit_creation_method SHELXL-97
_cell_angle_alpha 90.00
_cell_angle_beta 96.489(4)
_cell_angle_gamma 90.00
_cell_formula_units_Z 4
_cell_length_a 12.949(3)
_cell_length_b 24.597(6)
_cell_length_c 8.910(2)
_cell_measurement_reflns_used 6782
_cell_measurement_temperature 300(2)
_cell_measurement_theta_max 26.53
_cell_measurement_theta_min 2.77
_cell_volume 2819.7(11)
_computing_cell_refinement 'Bruker SMART'
_computing_data_collection 'Bruker SMART'
_computing_data_reduction 'Bruker SAINT'
_computing_molecular_graphics 'Bruker SHELXTL'
_computing_publication_material 'Bruker SHELXTL'
_computing_structure_refinement 'Bruker SHELXTL'
_computing_structure_solution 'Bruker SHELXTL'
_diffrn_ambient_temperature 300(2)
_diffrn_measured_fraction_theta_full 0.991
_diffrn_measured_fraction_theta_max 0.991
_diffrn_measurement_device_type ccd
_diffrn_measurement_method 'phi and omega scans'
_diffrn_radiation_monochromator graphite
_diffrn_radiation_source 'fine-focus sealed tube'
_diffrn_radiation_type MoK\a
_diffrn_radiation_wavelength 0.71073
_diffrn_reflns_av_R_equivalents 0.0347
_diffrn_reflns_av_sigmaI/netI 0.0435
_diffrn_reflns_limit_h_max 17
_diffrn_reflns_limit_h_min -17
_diffrn_reflns_limit_k_max 32
_diffrn_reflns_limit_k_min -32
_diffrn_reflns_limit_l_max 11
_diffrn_reflns_limit_l_min -11
_diffrn_reflns_number 21941
_diffrn_reflns_theta_full 28.28
_diffrn_reflns_theta_max 28.28
_diffrn_reflns_theta_min 2.77
_exptl_absorpt_coefficient_mu 0.771
_exptl_absorpt_correction_T_max 1
_exptl_absorpt_correction_T_min 0.895527
_exptl_absorpt_correction_type empirical
_exptl_absorpt_process_details 'SADABS v2.10 BRUKER 2001'
_exptl_crystal_colour orange
_exptl_crystal_density_diffrn 1.589
_exptl_crystal_description neelde
_exptl_crystal_F_000 1384
_exptl_crystal_size_max 0.4
_exptl_crystal_size_mid 0.15
_exptl_crystal_size_min 0.08
_refine_diff_density_max 0.386
_refine_diff_density_min -0.239
_refine_diff_density_rms 0.055
_refine_ls_abs_structure_details 'Flack H D (1983), Acta Cryst. A39, 876-881'
_refine_ls_abs_structure_Flack 0.010(14)
_refine_ls_extinction_method none
_refine_ls_goodness_of_fit_ref 0.995
_refine_ls_hydrogen_treatment constr
_refine_ls_matrix_type full
_refine_ls_number_parameters 361
_refine_ls_number_reflns 6844
_refine_ls_number_restraints 2
_refine_ls_restrained_S_all 0.995
_refine_ls_R_factor_all 0.0580
_refine_ls_R_factor_gt 0.0434
_refine_ls_shift/su_max 0.001
_refine_ls_shift/su_mean 0.000
_refine_ls_structure_factor_coef Fsqd
_refine_ls_weighting_details 'calc w=1/[\s^2^(Fo^2^)+(0.0624P)^2^+0.0000P] where P=(Fo^2^+2Fc^2^)/3'
_refine_ls_weighting_scheme calc
_refine_ls_wR_factor_gt 0.0998
_refine_ls_wR_factor_ref 0.1093
_reflns_number_gt 5511
_reflns_number_total 6844
_reflns_threshold_expression >2sigma(I)
_cod_data_source_file ic4004033_si_002_05.cif
_cod_data_source_block '[Fe(OTf)2(H,CO2EtPytacn)]'
_cod_original_cell_volume 2819.5(12)
_cod_database_code 4335703

loop_
_symmetry_equiv_pos_as_xyz
'x, y, z'
'x, -y, z+1/2'
'x+1/2, y+1/2, z'
'x+1/2, -y+1/2, z+1/2'

loop_
_atom_site_label
_atom_site_type_symbol
_atom_site_fract_x
_atom_site_fract_y
_atom_site_fract_z
_atom_site_U_iso_or_equiv
_atom_site_adp_type
_atom_site_occupancy
_atom_site_symmetry_multiplicity
_atom_site_calc_flag
_atom_site_refinement_flags
Fe1 Fe 0.56389(3) 0.839652(16) 0.60108(4) 0.04165(11) Uani 1 1 d .
S1 S 0.76236(8) 0.82475(4) 0.37106(10) 0.0598(2) Uani 1 1 d .
N1 N 0.55804(19) 0.75827(10) 0.5043(3) 0.0462(6) Uani 1 1 d .
F1 F 0.8944(3) 0.86297(17) 0.2008(4) 0.1302(13) Uani 1 1 d .
O1 O 0.6559(3) 0.56780(13) 0.3869(4) 0.1077(14) Uani 1 1 d .
C1 C 0.5018(3) 0.74245(14) 0.3762(4) 0.0550(8) Uani 1 1 d .
H1A H 0.4535 0.7666 0.3286 0.066 Uiso 1 1 calc R
S2 S 0.43253(7) 0.89854(4) 0.29618(9) 0.0530(2) Uani 1 1 d .
N2 N 0.6456(2) 0.78924(11) 0.7808(3) 0.0491(6) Uani 1 1 d .
O2 O 0.5520(3) 0.59374(12) 0.1842(4) 0.0790(8) Uani 1 1 d .
C2 C 0.5121(3) 0.69241(13) 0.3118(4) 0.0533(8) Uani 1 1 d .
H2A H 0.4722 0.6830 0.2222 0.064 Uiso 1 1 calc R
F2 F 0.8692(3) 0.91384(19) 0.3900(4) 0.1552(18) Uani 1 1 d .
O3 O 0.6923(2) 0.85150(11) 0.4610(3) 0.0623(7) Uani 1 1 d .
C3 C 0.5833(3) 0.65624(13) 0.3835(4) 0.0513(7) Uani 1 1 d .
N3 N 0.6369(3) 0.90450(12) 0.7440(3) 0.0555(7) Uani 1 1 d .
F3 F 0.7595(3) 0.91000(14) 0.1983(4) 0.1118(10) Uani 1 1 d .
N4 N 0.4518(3) 0.84414(12) 0.7726(4) 0.0601(8) Uani 1 1 d .
C4 C 0.6417(3) 0.67219(13) 0.5155(4) 0.0521(8) Uani 1 1 d .
H4A H 0.6896 0.6484 0.5658 0.062 Uiso 1 1 calc R
F4 F 0.2921(3) 0.96747(16) 0.1989(4) 0.1373(15) Uani 1 1 d .
O4 O 0.8460(3) 0.79805(19) 0.4614(5) 0.1180(14) Uani 1 1 d .
C5 C 0.6288(2) 0.72363(13) 0.5726(3) 0.0462(7) Uani 1 1 d .
O5 O 0.7168(3) 0.79464(15) 0.2469(3) 0.0987(12) Uani 1 1 d .
F5 F 0.2489(3) 0.91625(18) 0.3697(5) 0.1367(14) Uani 1 1 d .
O6 O 0.4609(2) 0.87865(12) 0.4482(3) 0.0678(7) Uani 1 1 d .
C6 C 0.6979(3) 0.74499(14) 0.7070(4) 0.0535(8) Uani 1 1 d .
H6A H 0.7149 0.7158 0.7787 0.064 Uiso 1 1 calc R
H6B H 0.7623 0.7584 0.6745 0.064 Uiso 1 1 calc R
F6 F 0.3525(4) 0.97945(14) 0.4274(5) 0.1452(16) Uani 1 1 d .
C7 C 0.7192(3) 0.82386(18) 0.8795(4) 0.0663(10) Uani 1 1 d .
H7A H 0.7854 0.8053 0.8987 0.080 Uiso 1 1 calc R
H7B H 0.6922 0.8292 0.9756 0.080 Uiso 1 1 calc R
O7 O 0.5061(3) 0.93265(16) 0.2390(5) 0.1042(12) Uani 1 1 d .
C8 C 0.7360(3) 0.87874(16) 0.8090(5) 0.0659(10) Uani 1 1 d .
H8A H 0.7708 0.9026 0.8852 0.079 Uiso 1 1 calc R
H8B H 0.7810 0.8743 0.7299 0.079 Uiso 1 1 calc R
O8 O 0.3874(3) 0.85789(14) 0.1967(4) 0.0895(10) Uani 1 1 d .
C9 C 0.6601(4) 0.95323(16) 0.6560(5) 0.0714(11) Uani 1 1 d .
H9A H 0.6918 0.9805 0.7233 0.107 Uiso 1 1 calc R
H9B H 0.5967 0.9672 0.6039 0.107 Uiso 1 1 calc R
H9C H 0.7067 0.9435 0.5840 0.107 Uiso 1 1 calc R
C10 C 0.5683(4) 0.92075(17) 0.8601(4) 0.0707(11) Uani 1 1 d .
H10A H 0.5697 0.9600 0.8715 0.085 Uiso 1 1 calc R
H10B H 0.5942 0.9048 0.9566 0.085 Uiso 1 1 calc R
C11 C 0.4576(4) 0.90228(17) 0.8157(5) 0.0727(12) Uani 1 1 d .
H11A H 0.4174 0.9082 0.8997 0.087 Uiso 1 1 calc R
H11B H 0.4271 0.9241 0.7314 0.087 Uiso 1 1 calc R
C12 C 0.3452(4) 0.8294(2) 0.7084(7) 0.0868(14) Uani 1 1 d .
H12A H 0.2993 0.8320 0.7856 0.130 Uiso 1 1 calc R
H12B H 0.3448 0.7929 0.6707 0.130 Uiso 1 1 calc R
H12C H 0.3223 0.8539 0.6274 0.130 Uiso 1 1 calc R
C13 C 0.4877(4) 0.80887(17) 0.9056(5) 0.0728(11) Uani 1 1 d .
H13A H 0.4281 0.7916 0.9423 0.087 Uiso 1 1 calc R
H13B H 0.5217 0.8312 0.9863 0.087 Uiso 1 1 calc R
C14 C 0.5621(3) 0.76587(16) 0.8638(4) 0.0649(9) Uani 1 1 d .
H14A H 0.5935 0.7481 0.9548 0.078 Uiso 1 1 calc R
H14B H 0.5240 0.7387 0.8011 0.078 Uiso 1 1 calc R
C15 C 0.6023(3) 0.60042(16) 0.3220(5) 0.0656(10) Uani 1 1 d .
C16 C 0.5668(5) 0.54167(17) 0.1120(6) 0.0835(13) Uani 1 1 d .
H16A H 0.5624 0.5467 0.0035 0.100 Uiso 1 1 calc R
H16B H 0.6355 0.5277 0.1466 0.100 Uiso 1 1 calc R
C17 C 0.4896(6) 0.5030(2) 0.1464(8) 0.116(2) Uani 1 1 d .
H17A H 0.5016 0.4689 0.0987 0.174 Uiso 1 1 calc R
H17B H 0.4218 0.5163 0.1096 0.174 Uiso 1 1 calc R
H17C H 0.4941 0.4979 0.2538 0.174 Uiso 1 1 calc R
C18 C 0.8258(4) 0.8807(2) 0.2875(5) 0.0765(12) Uani 1 1 d .
C19 C 0.3258(4) 0.9428(2) 0.3232(5) 0.0771(12) Uani 1 1 d .

loop_
_atom_site_aniso_label
_atom_site_aniso_U_11
_atom_site_aniso_U_22
_atom_site_aniso_U_33
_atom_site_aniso_U_23
_atom_site_aniso_U_13
_atom_site_aniso_U_12
Fe1 0.0467(2) 0.0435(2) 0.03501(19) -0.0002(2) 0.00547(14) 0.0024(2)
S1 0.0652(5) 0.0689(6) 0.0478(5) -0.0008(4) 0.0173(4) 0.0028(4)
N1 0.0452(14) 0.0441(14) 0.0488(14) 0.0006(11) 0.0024(11) 0.0030(10)
F1 0.116(3) 0.165(3) 0.125(3) 0.011(3) 0.078(2) -0.005(2)
O1 0.143(3) 0.0704(19) 0.096(2) -0.0244(17) -0.046(2) 0.044(2)
C1 0.0451(17) 0.056(2) 0.061(2) -0.0006(15) -0.0084(14) 0.0049(14)
S2 0.0547(5) 0.0585(5) 0.0456(4) 0.0030(4) 0.0048(3) 0.0089(4)
N2 0.0599(16) 0.0530(15) 0.0345(13) 0.0005(11) 0.0059(11) 0.0007(12)
O2 0.087(2) 0.0669(17) 0.0772(19) -0.0225(14) -0.0144(15) 0.0194(15)
C2 0.0477(17) 0.0489(18) 0.060(2) -0.0053(16) -0.0076(15) -0.0007(14)
F2 0.160(4) 0.205(4) 0.099(2) -0.026(3) 0.011(2) -0.125(3)
O3 0.0699(17) 0.0616(16) 0.0592(16) -0.0082(12) 0.0239(13) -0.0020(12)
C3 0.0476(17) 0.0496(18) 0.0558(19) -0.0045(15) 0.0017(14) 0.0048(13)
N3 0.0717(18) 0.0541(17) 0.0415(14) -0.0102(13) 0.0096(13) -0.0022(14)
F3 0.143(3) 0.095(2) 0.099(2) 0.0309(18) 0.019(2) -0.003(2)
N4 0.0610(19) 0.0625(19) 0.061(2) 0.0037(14) 0.0277(15) 0.0033(13)
C4 0.056(2) 0.0481(18) 0.051(2) 0.0039(14) 0.0025(14) 0.0117(14)
F4 0.149(3) 0.159(3) 0.100(2) 0.041(2) -0.003(2) 0.086(3)
O4 0.092(2) 0.158(4) 0.106(3) 0.045(3) 0.021(2) 0.052(2)
C5 0.0475(15) 0.0490(17) 0.0417(15) 0.0043(13) 0.0039(12) 0.0032(13)
O5 0.146(3) 0.094(2) 0.0613(18) -0.0234(17) 0.030(2) -0.035(2)
F5 0.0741(19) 0.170(3) 0.173(4) 0.024(3) 0.045(2) 0.034(2)
O6 0.0665(16) 0.088(2) 0.0490(14) 0.0147(13) 0.0061(12) 0.0227(14)
C6 0.065(2) 0.0505(19) 0.0430(17) 0.0049(14) -0.0030(15) 0.0073(15)
F6 0.198(4) 0.108(2) 0.124(3) -0.051(2) -0.011(3) 0.066(3)
C7 0.078(3) 0.079(2) 0.0393(17) -0.0066(17) -0.0047(17) 0.0066(19)
O7 0.087(2) 0.119(3) 0.111(3) 0.038(2) 0.028(2) -0.009(2)
C8 0.073(2) 0.069(2) 0.053(2) -0.0076(18) -0.0060(17) -0.0055(18)
O8 0.106(3) 0.0805(19) 0.079(2) -0.0293(17) -0.0038(18) 0.0124(18)
C9 0.095(3) 0.061(2) 0.061(2) -0.0015(18) 0.015(2) -0.011(2)
C10 0.104(3) 0.062(2) 0.050(2) -0.0058(17) 0.022(2) 0.006(2)
C11 0.091(3) 0.073(3) 0.060(2) 0.005(2) 0.037(2) 0.019(2)
C12 0.067(3) 0.089(3) 0.110(4) 0.020(3) 0.035(3) 0.005(2)
C13 0.090(3) 0.073(3) 0.062(2) 0.014(2) 0.037(2) 0.005(2)
C14 0.085(3) 0.065(2) 0.0468(19) 0.0136(16) 0.0158(18) 0.0023(19)
C15 0.064(2) 0.058(2) 0.072(3) -0.0086(18) -0.0033(18) 0.0085(17)
C16 0.095(3) 0.069(2) 0.081(3) -0.024(3) -0.010(2) 0.018(3)
C17 0.163(6) 0.072(3) 0.116(5) -0.003(3) 0.027(4) -0.005(4)
C18 0.072(3) 0.102(3) 0.057(2) -0.003(2) 0.019(2) -0.024(2)
C19 0.083(3) 0.079(3) 0.068(3) 0.001(2) 0.001(2) 0.031(2)

loop_
_atom_type_symbol
_atom_type_description
_atom_type_scat_dispersion_real
_atom_type_scat_dispersion_imag
_atom_type_scat_source
C C 0.0033 0.0016 'International Tables Vol C Tables 4.2.6.8 and 6.1.1.4'
H H 0.0000 0.0000 'International Tables Vol C Tables 4.2.6.8 and 6.1.1.4'
N N 0.0061 0.0033 'International Tables Vol C Tables 4.2.6.8 and 6.1.1.4'
O O 0.0106 0.0060 'International Tables Vol C Tables 4.2.6.8 and 6.1.1.4'
F F 0.0171 0.0103 'International Tables Vol C Tables 4.2.6.8 and 6.1.1.4'
S S 0.1246 0.1234 'International Tables Vol C Tables 4.2.6.8 and 6.1.1.4'
Fe Fe 0.3463 0.8444 'International Tables Vol C Tables 4.2.6.8 and 6.1.1.4'

loop_
_geom_angle_atom_site_label_1
_geom_angle_atom_site_label_2
_geom_angle_atom_site_label_3
_geom_angle
O6 Fe1 N1 100.23(11)
O6 Fe1 N3 104.65(13)
N1 Fe1 N3 153.38(11)
O6 Fe1 N2 167.87(11)
N1 Fe1 N2 76.24(10)
N3 Fe1 N2 81.20(11)
O6 Fe1 O3 92.16(11)
N1 Fe1 O3 83.82(10)
N3 Fe1 O3 85.94(11)
N2 Fe1 O3 98.92(11)
O6 Fe1 N4 90.42(12)
N1 Fe1 N4 108.73(11)
N3 Fe1 N4 80.61(13)
N2 Fe1 N4 79.95(12)
O3 Fe1 N4 166.52(12)
O5 S1 O4 115.1(3)
O5 S1 O3 116.5(2)
O4 S1 O3 112.4(2)
O5 S1 C18 104.3(2)
O4 S1 C18 103.3(2)
O3 S1 C18 103.1(2)
C1 N1 C5 118.5(3)
C1 N1 Fe1 126.5(2)
C5 N1 Fe1 114.3(2)
N1 C1 C2 123.2(3)
N1 C1 H1A 118.4
C2 C1 H1A 118.4
O7 S2 O8 116.2(2)
O7 S2 O6 115.4(2)
O8 S2 O6 112.9(2)
O7 S2 C19 104.4(2)
O8 S2 C19 104.0(2)
O6 S2 C19 101.39(19)
C6 N2 C7 112.9(3)
C6 N2 C14 109.4(3)
C7 N2 C14 112.3(3)
C6 N2 Fe1 107.41(18)
C7 N2 Fe1 109.3(2)
C14 N2 Fe1 105.2(2)
C15 O2 C16 116.1(3)
C1 C2 C3 118.4(3)
C1 C2 H2A 120.8
C3 C2 H2A 120.8
S1 O3 Fe1 144.94(18)
C4 C3 C2 118.8(3)
C4 C3 C15 118.2(3)
C2 C3 C15 123.0(3)
C9 N3 C8 109.5(3)
C9 N3 C10 108.8(3)
C8 N3 C10 113.5(3)
C9 N3 Fe1 112.5(2)
C8 N3 Fe1 102.3(2)
C10 N3 Fe1 110.3(3)
C12 N4 C11 110.8(3)
C12 N4 C13 110.9(3)
C11 N4 C13 110.6(3)
C12 N4 Fe1 112.0(3)
C11 N4 Fe1 102.0(2)
C13 N4 Fe1 110.2(2)
C5 C4 C3 119.8(3)
C5 C4 H4A 120.1
C3 C4 H4A 120.1
N1 C5 C4 121.2(3)
N1 C5 C6 116.9(3)
C4 C5 C6 121.8(3)
S2 O6 Fe1 149.67(18)
N2 C6 C5 110.5(3)
N2 C6 H6A 109.6
C5 C6 H6A 109.6
N2 C6 H6B 109.6
C5 C6 H6B 109.6
H6A C6 H6B 108.1
N2 C7 C8 112.1(3)
N2 C7 H7A 109.2
C8 C7 H7A 109.2
N2 C7 H7B 109.2
C8 C7 H7B 109.2
H7A C7 H7B 107.9
N3 C8 C7 112.5(3)
N3 C8 H8A 109.1
C7 C8 H8A 109.1
N3 C8 H8B 109.1
C7 C8 H8B 109.1
H8A C8 H8B 107.8
N3 C9 H9A 109.5
N3 C9 H9B 109.5
H9A C9 H9B 109.5
N3 C9 H9C 109.5
H9A C9 H9C 109.5
H9B C9 H9C 109.5
N3 C10 C11 111.0(3)
N3 C10 H10A 109.4
C11 C10 H10A 109.4
N3 C10 H10B 109.4
C11 C10 H10B 109.4
H10A C10 H10B 108.0
N4 C11 C10 112.2(3)
N4 C11 H11A 109.2
C10 C11 H11A 109.2
N4 C11 H11B 109.2
C10 C11 H11B 109.2
H11A C11 H11B 107.9
N4 C12 H12A 109.5
N4 C12 H12B 109.5
H12A C12 H12B 109.5
N4 C12 H12C 109.5
H12A C12 H12C 109.5
H12B C12 H12C 109.5
N4 C13 C14 111.2(3)
N4 C13 H13A 109.4
C14 C13 H13A 109.4
N4 C13 H13B 109.4
C14 C13 H13B 109.4
H13A C13 H13B 108.0
N2 C14 C13 111.8(3)
N2 C14 H14A 109.3
C13 C14 H14A 109.3
N2 C14 H14B 109.3
C13 C14 H14B 109.3
H14A C14 H14B 107.9
O1 C15 O2 124.8(4)
O1 C15 C3 123.8(4)
O2 C15 C3 111.4(3)
C17 C16 O2 111.1(5)
C17 C16 H16A 109.4
O2 C16 H16A 109.4
C17 C16 H16B 109.4
O2 C16 H16B 109.4
H16A C16 H16B 108.0
C16 C17 H17A 109.5
C16 C17 H17B 109.5
H17A C17 H17B 109.5
C16 C17 H17C 109.5
H17A C17 H17C 109.5
H17B C17 H17C 109.5
F2 C18 F1 110.6(4)
F2 C18 F3 106.3(5)
F1 C18 F3 105.3(4)
F2 C18 S1 111.6(3)
F1 C18 S1 111.0(4)
F3 C18 S1 111.8(3)
F4 C19 F5 108.2(4)
F4 C19 F6 108.7(4)
F5 C19 F6 105.7(5)
F4 C19 S2 111.0(3)
F5 C19 S2 111.5(3)
F6 C19 S2 111.5(4)

loop_
_geom_bond_atom_site_label_1
_geom_bond_atom_site_label_2
_geom_bond_distance
Fe1 O6 2.035(2)
Fe1 N1 2.177(3)
Fe1 N3 2.188(3)
Fe1 N2 2.199(3)
Fe1 O3 2.208(3)
Fe1 N4 2.226(3)
S1 O5 1.404(3)
S1 O4 1.433(4)
S1 O3 1.437(3)
S1 C18 1.806(4)
N1 C1 1.340(4)
N1 C5 1.345(4)
F1 C18 1.316(5)
O1 C15 1.170(5)
C1 C2 1.371(5)
C1 H1A 0.9300
S2 O7 1.408(3)
S2 O8 1.418(3)
S2 O6 1.448(3)
S2 C19 1.798(4)
N2 C6 1.476(4)
N2 C7 1.489(5)
N2 C14 1.492(5)
O2 C15 1.333(5)
O2 C16 1.456(5)
C2 C3 1.384(5)
C2 H2A 0.9300
F2 C18 1.303(5)
C3 C4 1.381(5)
C3 C15 1.508(5)
N3 C9 1.481(5)
N3 C8 1.488(5)
N3 C10 1.493(5)
F3 C18 1.316(6)
N4 C12 1.478(6)
N4 C11 1.480(5)
N4 C13 1.499(5)
C4 C5 1.381(5)
C4 H4A 0.9300
F4 C19 1.294(5)
C5 C6 1.506(4)
F5 C19 1.298(6)
C6 H6A 0.9700
C6 H6B 0.9700
F6 C19 1.311(6)
C7 C8 1.514(6)
C7 H7A 0.9700
C7 H7B 0.9700
C8 H8A 0.9700
C8 H8B 0.9700
C9 H9A 0.9600
C9 H9B 0.9600
C9 H9C 0.9600
C10 C11 1.512(7)
C10 H10A 0.9700
C10 H10B 0.9700
C11 H11A 0.9700
C11 H11B 0.9700
C12 H12A 0.9600
C12 H12B 0.9600
C12 H12C 0.9600
C13 C14 1.505(6)
C13 H13A 0.9700
C13 H13B 0.9700
C14 H14A 0.9700
C14 H14B 0.9700
C16 C17 1.438(8)
C16 H16A 0.9700
C16 H16B 0.9700
C17 H17A 0.9600
C17 H17B 0.9600
C17 H17C 0.9600

loop_
_geom_torsion_atom_site_label_1
_geom_torsion_atom_site_label_2
_geom_torsion_atom_site_label_3
_geom_torsion_atom_site_label_4
_geom_torsion
O6 Fe1 N1 C1 1.7(3)
N3 Fe1 N1 C1 -157.4(3)
N2 Fe1 N1 C1 169.8(3)
O3 Fe1 N1 C1 -89.4(3)
N4 Fe1 N1 C1 95.6(3)
O6 Fe1 N1 C5 172.5(2)
N3 Fe1 N1 C5 13.5(4)
N2 Fe1 N1 C5 -19.3(2)
O3 Fe1 N1 C5 81.5(2)
N4 Fe1 N1 C5 -93.5(2)
C5 N1 C1 C2 0.7(5)
Fe1 N1 C1 C2 171.2(3)
O6 Fe1 N2 C6 106.4(5)
N1 Fe1 N2 C6 32.0(2)
N3 Fe1 N2 C6 -133.8(2)
O3 Fe1 N2 C6 -49.4(2)
N4 Fe1 N2 C6 144.3(2)
O6 Fe1 N2 C7 -130.8(5)
N1 Fe1 N2 C7 154.8(2)
N3 Fe1 N2 C7 -11.0(2)
O3 Fe1 N2 C7 73.5(2)
N4 Fe1 N2 C7 -92.9(2)
O6 Fe1 N2 C14 -10.1(6)
N1 Fe1 N2 C14 -84.5(2)
N3 Fe1 N2 C14 109.8(2)
O3 Fe1 N2 C14 -165.8(2)
N4 Fe1 N2 C14 27.8(2)
N1 C1 C2 C3 0.7(6)
O5 S1 O3 Fe1 59.0(4)
O4 S1 O3 Fe1 -76.9(4)
C18 S1 O3 Fe1 172.5(3)
O6 Fe1 O3 S1 -112.4(4)
N1 Fe1 O3 S1 -12.4(3)
N3 Fe1 O3 S1 143.0(4)
N2 Fe1 O3 S1 62.6(4)
N4 Fe1 O3 S1 146.7(4)
C1 C2 C3 C4 -0.7(5)
C1 C2 C3 C15 -179.2(4)
O6 Fe1 N3 C9 -40.9(3)
N1 Fe1 N3 C9 117.8(3)
N2 Fe1 N3 C9 149.9(3)
O3 Fe1 N3 C9 50.3(3)
N4 Fe1 N3 C9 -128.9(3)
O6 Fe1 N3 C8 -158.3(2)
N1 Fe1 N3 C8 0.4(4)
N2 Fe1 N3 C8 32.6(2)
O3 Fe1 N3 C8 -67.1(2)
N4 Fe1 N3 C8 113.8(2)
O6 Fe1 N3 C10 80.7(3)
N1 Fe1 N3 C10 -120.6(3)
N2 Fe1 N3 C10 -88.4(3)
O3 Fe1 N3 C10 171.9(3)
N4 Fe1 N3 C10 -7.2(2)
O6 Fe1 N4 C12 44.7(3)
N1 Fe1 N4 C12 -56.2(3)
N3 Fe1 N4 C12 149.5(3)
N2 Fe1 N4 C12 -127.9(3)
O3 Fe1 N4 C12 145.8(5)
O6 Fe1 N4 C11 -73.8(3)
N1 Fe1 N4 C11 -174.8(2)
N3 Fe1 N4 C11 31.0(3)
N2 Fe1 N4 C11 113.6(3)
O3 Fe1 N4 C11 27.3(7)
O6 Fe1 N4 C13 168.7(3)
N1 Fe1 N4 C13 67.8(3)
N3 Fe1 N4 C13 -86.5(3)
N2 Fe1 N4 C13 -3.9(3)
O3 Fe1 N4 C13 -90.2(5)
C2 C3 C4 C5 -0.6(5)
C15 C3 C4 C5 178.0(3)
C1 N1 C5 C4 -2.0(5)
Fe1 N1 C5 C4 -173.7(2)
C1 N1 C5 C6 173.8(3)
Fe1 N1 C5 C6 2.2(4)
C3 C4 C5 N1 1.9(5)
C3 C4 C5 C6 -173.7(3)
O7 S2 O6 Fe1 -54.3(5)
O8 S2 O6 Fe1 82.8(5)
C19 S2 O6 Fe1 -166.4(4)
N1 Fe1 O6 S2 -65.4(4)
N3 Fe1 O6 S2 105.1(4)
N2 Fe1 O6 S2 -137.3(4)
O3 Fe1 O6 S2 18.7(4)
N4 Fe1 O6 S2 -174.5(4)
C7 N2 C6 C5 -161.0(3)
C14 N2 C6 C5 73.2(3)
Fe1 N2 C6 C5 -40.4(3)
N1 C5 C6 N2 26.5(4)
C4 C5 C6 N2 -157.7(3)
C6 N2 C7 C8 105.7(4)
C14 N2 C7 C8 -130.1(3)
Fe1 N2 C7 C8 -13.7(4)
C9 N3 C8 C7 -170.9(3)
C10 N3 C8 C7 67.4(4)
Fe1 N3 C8 C7 -51.4(3)
N2 C7 C8 N3 45.7(5)
C9 N3 C10 C11 105.2(4)
C8 N3 C10 C11 -132.7(4)
Fe1 N3 C10 C11 -18.6(4)
C12 N4 C11 C10 -171.6(4)
C13 N4 C11 C10 65.0(4)
Fe1 N4 C11 C10 -52.2(4)
N3 C10 C11 N4 49.9(5)
C12 N4 C13 C14 103.2(4)
C11 N4 C13 C14 -133.5(4)
Fe1 N4 C13 C14 -21.4(4)
C6 N2 C14 C13 -164.6(3)
C7 N2 C14 C13 69.3(4)
Fe1 N2 C14 C13 -49.5(3)
N4 C13 C14 N2 48.7(5)
C16 O2 C15 O1 -0.2(7)
C16 O2 C15 C3 178.5(4)
C4 C3 C15 O1 7.9(7)
C2 C3 C15 O1 -173.7(5)
C4 C3 C15 O2 -170.8(4)
C2 C3 C15 O2 7.6(6)
C15 O2 C16 C17 90.4(6)
O5 S1 C18 F2 177.7(4)
O4 S1 C18 F2 -61.6(5)
O3 S1 C18 F2 55.6(4)
O5 S1 C18 F1 -58.4(4)
O4 S1 C18 F1 62.3(4)
O3 S1 C18 F1 179.5(4)
O5 S1 C18 F3 58.9(4)
O4 S1 C18 F3 179.6(4)
O3 S1 C18 F3 -63.2(4)
O7 S2 C19 F4 56.3(5)
O8 S2 C19 F4 -66.1(4)
O6 S2 C19 F4 176.5(4)
O7 S2 C19 F5 177.0(4)
O8 S2 C19 F5 54.7(4)
O6 S2 C19 F5 -62.7(4)
O7 S2 C19 F6 -65.1(4)
O8 S2 C19 F6 172.5(4)
O6 S2 C19 F6 55.1(4)
